data_4335958
loop_
_publ_author_name
'Matthew D. Ward'
'Jordan M. Klingsporn'
'James A. Ibers'

_publ_contact_author_address 'Department of Chemistry, Northwestern University, Evanston, IL, United States'
_publ_contact_author_email ibers@chem.northwestern.edu
_publ_contact_author_fax '+1 847 491 2976'
_publ_contact_author_name 'James A. Ibers '
_publ_contact_author_phone "'+1 847 491 5449"
_publ_section_title
;
 Synthesis and Structure of the [(UO2)S4]6- Anion: A Cation-Stabilized
 Uranyl Sulfide
;
_journal_name_full 'Inorganic Chemistry'
_journal_page_first 10220
_journal_page_last 10222
_journal_paper_doi 10.1021/ic401382g
_journal_volume 52
_journal_year 2013
_chemical_formula_moiety 'O2 S4 U, 2(Ba), 2(Na)'
_chemical_formula_sum 'Ba2 Na2 O2 S4 U'
_chemical_formula_weight 718.93
_chemical_name_systematic
; 
 ? 
;
_space_group_IT_number 2
_symmetry_cell_setting triclinic
_symmetry_space_group_name_Hall '-P 1'
_symmetry_space_group_name_H-M 'P -1'
_atom_sites_solution_primary direct
_atom_sites_solution_secondary difmap
_audit_creation_method SHELXL-97
_cell_angle_alpha 81.3250(10)
_cell_angle_beta 67.1010(10)
_cell_angle_gamma 72.5420(10)
_cell_formula_units_Z 1
_cell_length_a 6.3325(2)
_cell_length_b 6.7148(2)
_cell_length_c 6.7530(2)
_cell_measurement_reflns_used 5892
_cell_measurement_temperature 100(2)
_cell_measurement_theta_max 33.20
_cell_measurement_theta_min 3.18
_cell_volume 252.144(13)
_computing_cell_refinement 'Bruker SAINT'
_computing_data_collection 'Bruker APEX2'
_computing_data_reduction 'Bruker SAINT'
_computing_molecular_graphics 'Bruker SHELXTL'
_computing_publication_material 'Bruker SHELXTL'
_computing_structure_refinement 'SHELXL-97 (Sheldrick, 2008a)'
_computing_structure_solution 'SHELXS-97 (Sheldrick, 2008a)'
_diffrn_ambient_temperature 100(2)
_diffrn_measured_fraction_theta_full 0.994
_diffrn_measured_fraction_theta_max 0.994
_diffrn_measurement_device_type 'Bruker APEX-II CCD'
_diffrn_measurement_method '\f and \w scans'
_diffrn_radiation_monochromator graphite
_diffrn_radiation_source 'fine-focus sealed tube'
_diffrn_radiation_type MoK\a
_diffrn_radiation_wavelength 0.71073
_diffrn_reflns_av_R_equivalents 0.0141
_diffrn_reflns_av_sigmaI/netI 0.0136
_diffrn_reflns_limit_h_max 9
_diffrn_reflns_limit_h_min -9
_diffrn_reflns_limit_k_max 10
_diffrn_reflns_limit_k_min -10
_diffrn_reflns_limit_l_max 10
_diffrn_reflns_limit_l_min -10
_diffrn_reflns_number 6706
_diffrn_reflns_theta_full 33.20
_diffrn_reflns_theta_max 33.20
_diffrn_reflns_theta_min 3.18
_exptl_absorpt_coefficient_mu 24.599
_exptl_absorpt_correction_T_max 0.1656
_exptl_absorpt_correction_T_min 0.0891
_exptl_absorpt_correction_type numerical
_exptl_absorpt_process_details 'face indexed, SADABS (Sheldrick, 2008b)'
_exptl_crystal_colour Black
_exptl_crystal_density_diffrn 4.735
_exptl_crystal_description Prism
_exptl_crystal_F_000 306
_exptl_crystal_size_max 0.173
_exptl_crystal_size_mid 0.150
_exptl_crystal_size_min 0.149
_refine_diff_density_max 1.422
_refine_diff_density_min -1.955
_refine_diff_density_rms 0.213
_refine_ls_extinction_coef 0.0690(11)
_refine_ls_extinction_expression Fc^*^=kFc[1+0.001xFc^2^\l^3^/sin(2\q)]^-1/4^
_refine_ls_extinction_method SHELXL
_refine_ls_goodness_of_fit_ref 1.436
_refine_ls_matrix_type full
_refine_ls_number_parameters 53
_refine_ls_number_reflns 1927
_refine_ls_number_restraints 0
_refine_ls_restrained_S_all 1.436
_refine_ls_R_factor_all 0.0134
_refine_ls_R_factor_gt 0.0134
_refine_ls_shift/su_max 0.002
_refine_ls_shift/su_mean 0.000
_refine_ls_structure_factor_coef Fsqd
_refine_ls_weighting_details
; calc 
 [1.00000+0.00000exp(0.00(sin\q/\l)^2^)]/ 
   [\s^2^(Fo^2^)+0.0000+0.0000*P+(0.0161P)^2^+0.0000sin\q/\l] 
 where P = 1.00000Fo^2^ + 0.00000Fc^2^ 
;
_refine_ls_weighting_scheme calc
_refine_ls_wR_factor_gt 0.0354
_refine_ls_wR_factor_ref 0.0354
_reflns_number_gt 1927
_reflns_number_total 1927
_reflns_threshold_expression >2sigma(I)
_cod_data_source_file ic401382g_si_001.cif
_cod_data_source_block Na2Ba2UO2S4
_cod_original_sg_symbol_H-M 'P -1 '
_cod_database_code 4335958

loop_
_symmetry_equiv_pos_as_xyz
'x, y, z'
'-x, -y, -z'

loop_
_atom_site_label
_atom_site_type_symbol
_atom_site_fract_x
_atom_site_fract_y
_atom_site_fract_z
_atom_site_U_iso_or_equiv
_atom_site_adp_type
_atom_site_occupancy
_atom_site_symmetry_multiplicity
_atom_site_calc_flag
_atom_site_refinement_flags
U1 U 0.0000 0.0000 0.0000 0.00412(4) Uani 1 2 d S
Ba1 Ba 0.581177(19) 0.190005(17) 0.673707(18) 0.00543(4) Uani 1 1 d .
S1 S 0.10049(9) 0.19881(8) 0.61803(8) 0.00593(9) Uani 1 1 d .
S2 S 0.67430(9) 0.34109(8) 0.18179(8) 0.00826(9) Uani 1 1 d .
Na1 Na 0.13850(18) 0.40742(14) 0.20990(16) 0.01085(17) Uani 1 1 d .
O1 O 0.2357(3) 0.0859(2) 0.0450(2) 0.0071(3) Uani 1 1 d .

loop_
_atom_site_aniso_label
_atom_site_aniso_U_11
_atom_site_aniso_U_22
_atom_site_aniso_U_33
_atom_site_aniso_U_23
_atom_site_aniso_U_13
_atom_site_aniso_U_12
U1 0.00445(6) 0.00464(6) 0.00445(6) -0.00018(3) -0.00200(4) -0.00238(4)
Ba1 0.00500(6) 0.00622(7) 0.00569(7) -0.00025(4) -0.00214(4) -0.00211(4)
S1 0.00639(18) 0.00660(19) 0.0057(2) 0.00041(15) -0.00263(15) -0.00269(15)
S2 0.00885(19) 0.0069(2) 0.0071(2) -0.00054(16) -0.00179(16) -0.00081(16)
Na1 0.0171(4) 0.0069(4) 0.0085(4) -0.0008(3) -0.0040(4) -0.0039(3)
O1 0.0079(6) 0.0082(6) 0.0079(6) 0.0001(5) -0.0042(5) -0.0046(5)

loop_
_atom_type_symbol
_atom_type_description
_atom_type_scat_dispersion_real
_atom_type_scat_dispersion_imag
_atom_type_scat_source
S S 0.1246 0.1234 'International Tables Vol C Tables 4.2.6.8 and 6.1.1.4'
U U -9.6767 9.6646 'International Tables Vol C Tables 4.2.6.8 and 6.1.1.4'
O O 0.0106 0.0060 'International Tables Vol C Tables 4.2.6.8 and 6.1.1.4'
Ba Ba -0.3244 2.2819 'International Tables Vol C Tables 4.2.6.8 and 6.1.1.4'
Na Na 0.0362 0.0249 'International Tables Vol C Tables 4.2.6.8 and 6.1.1.4'

loop_
_geom_angle_atom_site_label_1
_geom_angle_atom_site_label_2
_geom_angle_atom_site_label_3
_geom_angle
_geom_angle_site_symmetry_1
_geom_angle_site_symmetry_3
O1 U1 O1 180.0 . 2
O1 U1 S1 90.66(5) . 2_556
O1 U1 S1 89.34(5) 2 2_556
O1 U1 S1 89.34(5) . 1_554
O1 U1 S1 90.66(5) 2 1_554
S1 U1 S1 180.00(2) 2_556 1_554
O1 U1 S2 89.60(5) . 2_655
O1 U1 S2 90.40(5) 2 2_655
S1 U1 S2 90.654(16) 2_556 2_655
S1 U1 S2 89.346(16) 1_554 2_655
O1 U1 S2 90.40(5) . 1_455
O1 U1 S2 89.60(5) 2 1_455
S1 U1 S2 89.346(16) 2_556 1_455
S1 U1 S2 90.654(16) 1_554 1_455
S2 U1 S2 180.00(2) 2_655 1_455
O1 U1 Na1 146.56(5) . 2
O1 U1 Na1 33.44(5) 2 2
S1 U1 Na1 89.309(19) 2_556 2
S1 U1 Na1 90.691(19) 1_554 2
S2 U1 Na1 56.97(2) 2_655 2
S2 U1 Na1 123.03(2) 1_455 2
O1 U1 Na1 33.44(5) . .
O1 U1 Na1 146.56(5) 2 .
S1 U1 Na1 90.692(19) 2_556 .
S1 U1 Na1 89.308(19) 1_554 .
S2 U1 Na1 123.03(2) 2_655 .
S2 U1 Na1 56.97(2) 1_455 .
Na1 U1 Na1 180.0 2 .
O1 U1 Ba1 41.64(5) . 2_656
O1 U1 Ba1 138.36(5) 2 2_656
S1 U1 Ba1 54.125(11) 2_556 2_656
S1 U1 Ba1 125.875(11) 1_554 2_656
S2 U1 Ba1 72.846(13) 2_655 2_656
S2 U1 Ba1 107.154(13) 1_455 2_656
Na1 U1 Ba1 117.309(15) 2 2_656
Na1 U1 Ba1 62.691(15) . 2_656
O1 U1 Ba1 138.36(5) . 1_454
O1 U1 Ba1 41.64(5) 2 1_454
S1 U1 Ba1 125.875(11) 2_556 1_454
S1 U1 Ba1 54.125(11) 1_554 1_454
S2 U1 Ba1 107.154(13) 2_655 1_454
S2 U1 Ba1 72.846(13) 1_455 1_454
Na1 U1 Ba1 62.691(15) 2 1_454
Na1 U1 Ba1 117.309(15) . 1_454
Ba1 U1 Ba1 180.000(2) 2_656 1_454
O1 U1 Ba1 39.37(5) . 1_554
O1 U1 Ba1 140.63(5) 2 1_554
S1 U1 Ba1 126.627(11) 2_556 1_554
S1 U1 Ba1 53.373(11) 1_554 1_554
S2 U1 Ba1 75.501(12) 2_655 1_554
S2 U1 Ba1 104.499(12) 1_455 1_554
Na1 U1 Ba1 121.019(16) 2 1_554
Na1 U1 Ba1 58.982(16) . 1_554
Ba1 U1 Ba1 72.607(3) 2_656 1_554
Ba1 U1 Ba1 107.393(4) 1_454 1_554
O1 U1 Ba1 140.63(5) . 2_556
O1 U1 Ba1 39.37(5) 2 2_556
S1 U1 Ba1 53.373(11) 2_556 2_556
S1 U1 Ba1 126.627(11) 1_554 2_556
S2 U1 Ba1 104.499(12) 2_655 2_556
S2 U1 Ba1 75.501(12) 1_455 2_556
Na1 U1 Ba1 58.981(16) 2 2_556
Na1 U1 Ba1 121.018(16) . 2_556
Ba1 U1 Ba1 107.393(4) 2_656 2_556
Ba1 U1 Ba1 72.607(3) 1_454 2_556
Ba1 U1 Ba1 180.000(3) 1_554 2_556
O1 Ba1 O1 66.24(5) 1_556 2_656
O1 Ba1 S1 112.53(3) 1_556 2_656
O1 Ba1 S1 78.19(3) 2_656 2_656
O1 Ba1 S1 127.11(3) 1_556 1_655
O1 Ba1 S1 66.24(3) 2_656 1_655
S1 Ba1 S1 78.618(15) 2_656 1_655
O1 Ba1 S2 85.21(3) 1_556 2_666
O1 Ba1 S2 116.75(3) 2_656 2_666
S1 Ba1 S2 161.040(13) 2_656 2_666
S1 Ba1 S2 96.288(14) 1_655 2_666
O1 Ba1 S1 65.37(3) 1_556 .
O1 Ba1 S1 123.77(3) 2_656 .
S1 Ba1 S1 95.445(12) 2_656 .
S1 Ba1 S1 167.428(18) 1_655 .
S2 Ba1 S1 85.760(14) 2_666 .
O1 Ba1 S2 141.96(3) 1_556 .
O1 Ba1 S2 145.36(3) 2_656 .
S1 Ba1 S2 71.705(13) 2_656 .
S1 Ba1 S2 90.927(14) 1_655 .
S2 Ba1 S2 90.281(14) 2_666 .
S1 Ba1 S2 76.638(13) . .
O1 Ba1 Na1 38.85(3) 1_556 1_556
O1 Ba1 Na1 79.30(3) 2_656 1_556
S1 Ba1 Na1 149.846(17) 2_656 1_556
S1 Ba1 Na1 109.963(18) 1_655 1_556
S2 Ba1 Na1 49.040(16) 2_666 1_556
S1 Ba1 Na1 80.735(18) . 1_556
S2 Ba1 Na1 134.693(17) . 1_556
O1 Ba1 U1 85.25(3) 1_556 1_656
O1 Ba1 U1 26.84(3) 2_656 1_656
S1 Ba1 U1 86.781(10) 2_656 1_656
S1 Ba1 U1 42.531(9) 1_655 1_656
S2 Ba1 U1 101.889(11) 2_666 1_656
S1 Ba1 U1 149.085(9) . 1_656
S2 Ba1 U1 132.462(10) . 1_656
Na1 Ba1 U1 82.064(16) 1_556 1_656
O1 Ba1 Na1 111.07(4) 1_556 2_666
O1 Ba1 Na1 86.26(3) 2_656 2_666
S1 Ba1 Na1 121.908(17) 2_656 2_666
S1 Ba1 Na1 44.368(17) 1_655 2_666
S2 Ba1 Na1 52.209(17) 2_666 2_666
S1 Ba1 Na1 137.464(17) . 2_666
S2 Ba1 Na1 95.217(17) . 2_666
Na1 Ba1 Na1 76.06(2) 1_556 2_666
U1 Ba1 Na1 60.741(14) 1_656 2_666
O1 Ba1 U1 25.64(3) 1_556 1_556
O1 Ba1 U1 83.87(3) 2_656 1_556
S1 Ba1 U1 100.348(9) 2_656 1_556
S1 Ba1 U1 149.786(10) 1_655 1_556
S2 Ba1 U1 93.166(10) 2_666 1_556
S1 Ba1 U1 41.828(9) . 1_556
S2 Ba1 U1 117.713(10) . 1_556
Na1 Ba1 U1 57.341(15) 1_556 1_556
U1 Ba1 U1 107.394(3) 1_656 1_556
Na1 Ba1 U1 133.371(15) 2_666 1_556
O1 Ba1 Na1 76.23(3) 1_556 2_656
O1 Ba1 Na1 36.27(3) 2_656 2_656
S1 Ba1 Na1 45.449(17) 2_656 2_656
S1 Ba1 Na1 79.213(18) 1_655 2_656
S2 Ba1 Na1 152.089(18) 2_666 2_656
S1 Ba1 Na1 104.634(17) . 2_656
S2 Ba1 Na1 117.149(17) . 2_656
Na1 Ba1 Na1 106.280(17) 1_556 2_656
U1 Ba1 Na1 56.471(15) 1_656 2_656
Na1 Ba1 Na1 115.83(3) 2_666 2_656
U1 Ba1 Na1 79.066(15) 1_556 2_656
U1 S1 Na1 93.72(2) 1_556 2_566
U1 S1 Na1 170.98(3) 1_556 .
Na1 S1 Na1 85.89(3) 2_566 .
U1 S1 Ba1 98.861(15) 1_556 2_656
Na1 S1 Ba1 167.10(3) 2_566 2_656
Na1 S1 Ba1 82.13(2) . 2_656
U1 S1 Ba1 83.344(13) 1_556 1_455
Na1 S1 Ba1 82.83(2) 2_566 1_455
Na1 S1 Ba1 87.67(3) . 1_455
Ba1 S1 Ba1 101.381(15) 2_656 1_455
U1 S1 Ba1 84.800(14) 1_556 .
Na1 S1 Ba1 93.80(3) 2_566 .
Na1 S1 Ba1 104.22(3) . .
Ba1 S1 Ba1 84.555(12) 2_656 .
Ba1 S1 Ba1 167.429(18) 1_455 .
U1 S2 Na1 90.24(2) 1_655 2_665
U1 S2 Na1 78.63(2) 1_655 1_655
Na1 S2 Na1 75.69(3) 2_665 1_655
U1 S2 Ba1 162.33(2) 1_655 2_666
Na1 S2 Ba1 76.25(2) 2_665 2_666
Na1 S2 Ba1 86.91(2) 1_655 2_666
U1 S2 Ba1 98.161(15) 1_655 .
Na1 S2 Ba1 154.07(3) 2_665 .
Na1 S2 Ba1 81.97(2) 1_655 .
Ba1 S2 Ba1 89.719(14) 2_666 .
U1 S2 Na1 118.05(3) 1_655 .
Na1 S2 Na1 101.45(3) 2_665 .
Na1 S2 Na1 163.27(4) 1_655 .
Ba1 S2 Na1 76.43(2) 2_666 .
Ba1 S2 Na1 96.14(2) . .
O1 Na1 S1 162.90(6) . 2_566
O1 Na1 S1 91.63(5) . .
S1 Na1 S1 94.11(3) 2_566 .
O1 Na1 S2 98.17(5) . 2_665
S1 Na1 S2 82.26(3) 2_566 2_665
S1 Na1 S2 157.90(4) . 2_665
O1 Na1 S2 70.34(4) . 1_455
S1 Na1 S2 92.91(3) 2_566 1_455
S1 Na1 S2 97.62(3) . 1_455
S2 Na1 S2 104.31(3) 2_665 1_455
O1 Na1 S2 92.96(5) . .
S1 Na1 S2 103.83(3) 2_566 .
S1 Na1 S2 81.22(3) . .
S2 Na1 S2 78.55(3) 2_665 .
S2 Na1 S2 163.27(4) 1_455 .
O1 Na1 U1 25.94(4) . .
S1 Na1 U1 137.16(4) 2_566 .
S1 Na1 U1 95.10(3) . .
S2 Na1 U1 102.38(3) 2_665 .
S2 Na1 U1 44.405(16) 1_455 .
S2 Na1 U1 118.90(3) . .
O1 Na1 Na1 80.02(5) . 2_565
S1 Na1 Na1 86.42(3) 2_566 2_565
S1 Na1 Na1 146.84(5) . 2_565
S2 Na1 Na1 55.01(3) 2_665 2_565
S2 Na1 Na1 49.30(3) 1_455 2_565
S2 Na1 Na1 130.87(5) . 2_565
U1 Na1 Na1 64.13(3) . 2_565
O1 Na1 Ba1 46.87(4) . 1_554
S1 Na1 Ba1 136.95(3) 2_566 1_554
S1 Na1 Ba1 124.89(3) . 1_554
S2 Na1 Ba1 54.707(19) 2_665 1_554
S2 Na1 Ba1 98.45(3) 1_455 1_554
S2 Na1 Ba1 69.42(2) . 1_554
U1 Na1 Ba1 63.677(16) . 1_554
Na1 Na1 Ba1 70.86(3) 2_565 1_554
O1 Na1 Na1 135.63(6) . 2_566
S1 Na1 Na1 47.73(2) 2_566 2_566
S1 Na1 Na1 46.38(2) . 2_566
S2 Na1 Na1 126.13(4) 2_665 2_566
S2 Na1 Na1 97.77(4) 1_455 2_566
S2 Na1 Na1 93.45(4) . 2_566
U1 Na1 Na1 126.74(4) . 2_566
Na1 Na1 Na1 125.15(5) 2_565 2_566
Ba1 Na1 Na1 162.69(5) 1_554 2_566
O1 Na1 Ba1 143.26(5) . 2_666
S1 Na1 Ba1 52.799(19) 2_566 2_666
S1 Na1 Ba1 91.02(3) . 2_666
S2 Na1 Ba1 69.37(2) 2_665 2_666
S2 Na1 Ba1 145.26(3) 1_455 2_666
S2 Na1 Ba1 51.360(17) . 2_666
U1 Na1 Ba1 167.52(3) . 2_666
Na1 Na1 Ba1 114.78(3) 2_565 2_666
Ba1 Na1 Ba1 103.94(2) 1_554 2_666
Na1 Na1 Ba1 64.81(3) 2_566 2_666
O1 Na1 Ba1 43.73(4) . 2_656
S1 Na1 Ba1 146.24(3) 2_566 2_656
S1 Na1 Ba1 52.421(18) . 2_656
S2 Na1 Ba1 126.48(3) 2_665 2_656
S2 Na1 Ba1 95.68(2) 1_455 2_656
S2 Na1 Ba1 70.27(2) . 2_656
U1 Na1 Ba1 60.838(14) . 2_656
Na1 Na1 Ba1 123.29(4) 2_565 2_656
Ba1 Na1 Ba1 73.721(17) 1_554 2_656
Na1 Na1 Ba1 98.68(3) 2_566 2_656
Ba1 Na1 Ba1 115.83(3) 2_666 2_656
U1 O1 Na1 120.62(7) . .
U1 O1 Ba1 114.99(7) . 1_554
Na1 O1 Ba1 94.28(5) . 1_554
U1 O1 Ba1 111.53(6) . 2_656
Na1 O1 Ba1 100.00(6) . 2_656
Ba1 O1 Ba1 113.76(5) 1_554 2_656

loop_
_geom_bond_atom_site_label_1
_geom_bond_atom_site_label_2
_geom_bond_distance
_geom_bond_site_symmetry_2
U1 O1 1.8911(15) .
U1 O1 1.8911(15) 2
U1 S1 2.6522(5) 2_556
U1 S1 2.6522(5) 1_554
U1 S2 2.6552(5) 2_655
U1 S2 2.6552(5) 1_455
U1 Na1 3.7201(10) 2
U1 Na1 3.7201(10) .
U1 Ba1 3.89704(14) 2_656
U1 Ba1 3.89704(14) 1_454
U1 Ba1 3.96056(15) 1_554
U1 Ba1 3.96056(15) 2_556
Ba1 O1 2.7715(15) 1_556
Ba1 O1 2.7834(15) 2_656
Ba1 S1 3.1724(5) 2_656
Ba1 S1 3.1791(5) 1_655
Ba1 S2 3.1820(5) 2_666
Ba1 S1 3.1916(5) .
Ba1 S2 3.1984(5) .
Ba1 Na1 3.7869(10) 1_556
Ba1 U1 3.89701(14) 1_656
Ba1 Na1 3.9601(10) 2_666
Ba1 U1 3.96057(15) 1_556
Ba1 Na1 3.9653(9) 2_656
S1 U1 2.6522(5) 1_556
S1 Na1 2.7910(10) 2_566
S1 Na1 2.8527(11) .
S1 Ba1 3.1724(5) 2_656
S1 Ba1 3.1792(5) 1_455
S2 U1 2.6552(5) 1_655
S2 Na1 2.9440(11) 2_665
S2 Na1 3.1813(12) 1_655
S2 Ba1 3.1820(5) 2_666
S2 Na1 3.2193(12) .
Na1 O1 2.3821(18) .
Na1 S1 2.7910(10) 2_566
Na1 S2 2.9440(11) 2_665
Na1 S2 3.1813(12) 1_455
Na1 Na1 3.763(2) 2_565
Na1 Ba1 3.7869(10) 1_554
Na1 Na1 3.845(2) 2_566
Na1 Ba1 3.9601(10) 2_666
Na1 Ba1 3.9653(9) 2_656
O1 Ba1 2.7715(15) 1_554
O1 Ba1 2.7835(15) 2_656
